data_1543976
loop_
_publ_author_name
'Dai, Yi-Guo'
'Li, Wan-Shan'
'Pedpradab, Patchara'
'Liu, Jun-Jun'
'Wu, Jun'
'Shen, Li'

_publ_section_title
;
 Thaixylomolins O--R: four new limonoids from the Trang mangrove,
 Xylocarpus moluccensis
;
_journal_issue 89
_journal_name_full 'RSC Advances'
_journal_page_first 85978
_journal_page_last 85984
_journal_paper_doi 10.1039/C6RA14721F
_journal_volume 6
_journal_year 2016
_chemical_absolute_configuration ad
_chemical_formula_moiety 'C29 H34 O10, C H4 O'
_chemical_formula_sum 'C30 H38 O11'
_chemical_formula_weight 574.60
_chemical_name_systematic
; 
 ? 
;
_space_group_IT_number 4
_symmetry_cell_setting monoclinic
_symmetry_space_group_name_Hall 'P 2yb'
_symmetry_space_group_name_H-M 'P 1 21 1'
_atom_sites_solution_hydrogens geom
_atom_sites_solution_primary direct
_atom_sites_solution_secondary difmap
_audit_creation_method SHELXL-97
_audit_update_record
;
2016-06-06 deposited with the CCDC.
2016-08-22 downloaded from the CCDC.
;
_cell_angle_alpha 90.00
_cell_angle_beta 107.131(2)
_cell_angle_gamma 90.00
_cell_formula_units_Z 2
_cell_length_a 12.4747(3)
_cell_length_b 8.98390(10)
_cell_length_c 13.2402(3)
_cell_measurement_reflns_used 10284
_cell_measurement_temperature 150(2)
_cell_measurement_theta_max 68.1030
_cell_measurement_theta_min 3.4750
_cell_volume 1418.02(5)
_computing_cell_refinement
;
CrysAlisPro, Agilent Technologies,
Version 1.171.37.31 (release 14-01-2014 CrysAlis171 .NET)
(compiled Jan 14 2014,18:38:05)
;
_computing_data_collection
;
CrysAlisPro, Agilent Technologies,
Version 1.171.37.31 (release 14-01-2014 CrysAlis171 .NET)
(compiled Jan 14 2014,18:38:05)
;
_computing_data_reduction
;
CrysAlisPro, Agilent Technologies,
Version 1.171.37.31 (release 14-01-2014 CrysAlis171 .NET)
(compiled Jan 14 2014,18:38:05)
;
_computing_molecular_graphics 'Bruker SHELXTL'
_computing_publication_material 'Bruker SHELXTL'
_computing_structure_refinement 'SHELXL-97 (Sheldrick, 1997)'
_computing_structure_solution 'SHELXS-97 (Sheldrick, 1990)'
_diffrn_ambient_temperature 150(2)
_diffrn_detector 'CCD plate'
_diffrn_detector_area_resol_mean 10.5058
_diffrn_detector_type Atlas
_diffrn_measured_fraction_theta_full 0.997
_diffrn_measured_fraction_theta_max 0.997
_diffrn_measurement_device 'four-circle diffractometer'
_diffrn_measurement_device_type 'Xcalibur, Atlas, Gemini ultra'
_diffrn_measurement_method 'omega scans'
_diffrn_radiation_monochromator mirror
_diffrn_radiation_wavelength 1.54178
_diffrn_reflns_av_R_equivalents 0.0559
_diffrn_reflns_av_sigmaI/netI 0.0317
_diffrn_reflns_limit_h_max 15
_diffrn_reflns_limit_h_min -15
_diffrn_reflns_limit_k_max 10
_diffrn_reflns_limit_k_min -10
_diffrn_reflns_limit_l_max 15
_diffrn_reflns_limit_l_min -15
_diffrn_reflns_number 24455
_diffrn_reflns_theta_full 68.67
_diffrn_reflns_theta_max 68.67
_diffrn_reflns_theta_min 3.49
_diffrn_source 'sealed X-ray tube'
_diffrn_source_type 'Enhance Ultra (Cu) X-ray Source'
_exptl_absorpt_coefficient_mu 0.856
_exptl_absorpt_correction_T_max 0.7259
_exptl_absorpt_correction_T_min 0.7046
_exptl_absorpt_correction_type multi-scan
_exptl_absorpt_process_details
;
CrysAlisPro, Agilent Technologies,
Version 1.171.37.31 (release 14-01-2014 CrysAlis171 .NET)
(compiled Jan 14 2014,18:38:05)
Empirical absorption correction using spherical harmonics,
 implemented in SCALE3 ABSPACK scaling algorithm.
;
_exptl_crystal_colour colorless
_exptl_crystal_density_diffrn 1.346
_exptl_crystal_density_method 'not measured'
_exptl_crystal_description block
_exptl_crystal_F_000 612
_exptl_crystal_size_max 0.44
_exptl_crystal_size_mid 0.40
_exptl_crystal_size_min 0.40
_refine_diff_density_max 0.455
_refine_diff_density_min -0.503
_refine_diff_density_rms 0.061
_refine_ls_abs_structure_details 'Flack H D (1983), Acta Cryst. A39, 876-881'
_refine_ls_abs_structure_Flack 0.02(3)
_refine_ls_extinction_method none
_refine_ls_goodness_of_fit_ref 1.034
_refine_ls_hydrogen_treatment mixed
_refine_ls_matrix_type full
_refine_ls_number_parameters 332
_refine_ls_number_reflns 5201
_refine_ls_number_restraints 0
_refine_ls_restrained_S_all 1.118
_refine_ls_R_factor_all 0.0695
_refine_ls_R_factor_gt 0.0637
_refine_ls_shift/su_max 0.000
_refine_ls_shift/su_mean 0.000
_refine_ls_structure_factor_coef Fsqd
_refine_ls_weighting_details 'calc w=1/[\s^2^(Fo^2^)+(0.1281P)^2^+0.4047P] where P=(Fo^2^+2Fc^2^)/3'
_refine_ls_weighting_scheme calc
_refine_ls_wR_factor_gt 0.1800
_refine_ls_wR_factor_ref 0.1888
_reflns_number_gt 4680
_reflns_number_total 5201
_reflns_threshold_expression >2sigma(I)
_cod_data_source_file c6ra14721f2.cif
_cod_data_source_block ThaixylomolinQ
_cod_depositor_comments
;
The following automatic conversions were performed:

'_symmetry_cell_setting' value 'Monoclinic' changed to 'monoclinic'
according to
/usr/data/users/saulius/crontab/automatic-downloads/rss-feeds/RSC/lib/dictionaries/cif_core.dic
dictionary named 'cif_core.dic' version 2.4.2 from 2011-04-26.

Automatic conversion script
Id: cif_fix_values 4268 2015-11-12 08:31:59Z antanas 
;
_cod_original_sg_symbol_H-M P2(1)
_cod_database_code 1543976

loop_
_symmetry_equiv_pos_as_xyz
'x, y, z'
'-x, y+1/2, -z'

loop_
_atom_site_label
_atom_site_type_symbol
_atom_site_fract_x
_atom_site_fract_y
_atom_site_fract_z
_atom_site_U_iso_or_equiv
_atom_site_adp_type
_atom_site_occupancy
_atom_site_symmetry_multiplicity
_atom_site_calc_flag
_atom_site_refinement_flags
O11 O 0.3099(4) 0.5021(5) 0.7834(4) 0.0951(12) Uani 1 1 d .
H11 H 0.3779 0.5230 0.8109 0.143 Uiso 1 1 calc R
C33 C 0.2563(4) 0.6210(4) 0.7262(4) 0.0625(11) Uani 1 1 d .
H33A H 0.2263 0.6851 0.7713 0.094 Uiso 1 1 calc R
H33B H 0.1946 0.5855 0.6664 0.094 Uiso 1 1 calc R
H33C H 0.3094 0.6777 0.6996 0.094 Uiso 1 1 calc R
C1 C 0.3811(3) 0.1692(4) 0.6069(3) 0.0441(7) Uani 1 1 d .
C2 C 0.3303(3) 0.0544(3) 0.6657(3) 0.0408(7) Uani 1 1 d .
C3 C 0.2014(3) 0.0473(4) 0.6216(3) 0.0424(7) Uani 1 1 d .
C4 C 0.1347(3) 0.1873(4) 0.5722(3) 0.0450(8) Uani 1 1 d .
C5 C 0.1996(3) 0.2817(4) 0.5105(3) 0.0438(7) Uani 1 1 d .
H5 H 0.1598 0.3792 0.4926 0.053 Uiso 1 1 calc R
C6 C 0.2026(3) 0.2084(4) 0.4061(3) 0.0485(8) Uani 1 1 d .
H6 H 0.2681 0.2497 0.3864 0.058 Uiso 1 1 calc R
C7 C 0.0976(4) 0.2299(5) 0.3127(3) 0.0551(9) Uani 1 1 d .
C8 C 0.4838(3) 0.0998(4) 0.8399(3) 0.0428(7) Uani 1 1 d .
C9 C 0.5416(3) 0.2280(4) 0.8468(3) 0.0477(8) Uani 1 1 d .
H9 H 0.5009 0.3152 0.8181 0.057 Uiso 1 1 calc R
C10 C 0.3211(3) 0.3148(4) 0.5804(3) 0.0465(8) Uani 1 1 d .
H10 H 0.3154 0.3583 0.6482 0.056 Uiso 1 1 calc R
C11 C 0.6645(4) 0.2425(4) 0.8960(3) 0.0529(9) Uani 1 1 d .
H11A H 0.6797 0.3342 0.9394 0.063 Uiso 1 1 calc R
H11B H 0.7013 0.2531 0.8396 0.063 Uiso 1 1 calc R
C12 C 0.7156(3) 0.1101(4) 0.9654(3) 0.0499(8) Uani 1 1 d .
H12A H 0.6986 0.1183 1.0336 0.060 Uiso 1 1 calc R
H12B H 0.7982 0.1128 0.9803 0.060 Uiso 1 1 calc R
C13 C 0.6713(3) -0.0394(4) 0.9135(3) 0.0439(8) Uani 1 1 d .
C14 C 0.5433(3) -0.0390(4) 0.8828(3) 0.0427(8) Uani 1 1 d .
C15 C 0.4911(3) -0.1672(4) 0.8894(3) 0.0483(7) Uani 1 1 d U
H15 H 0.4121 -0.1667 0.8769 0.058 Uiso 1 1 calc R
C16 C 0.5515(3) -0.3076(4) 0.9150(3) 0.0522(6) Uani 1 1 d U
C17 C 0.7141(3) -0.1636(4) 0.9953(3) 0.0513(7) Uani 1 1 d U
H17 H 0.6934 -0.1376 1.0606 0.062 Uiso 1 1 calc R
C18 C 0.7071(4) -0.0652(5) 0.8126(3) 0.0532(9) Uani 1 1 d .
H18A H 0.6797 -0.1625 0.7823 0.080 Uiso 1 1 calc R
H18B H 0.7891 -0.0626 0.8306 0.080 Uiso 1 1 calc R
H18C H 0.6751 0.0131 0.7610 0.080 Uiso 1 1 calc R
C19 C 0.3852(4) 0.4271(5) 0.5329(4) 0.0614(10) Uani 1 1 d .
H19A H 0.4544 0.4565 0.5868 0.092 Uiso 1 1 calc R
H19B H 0.3384 0.5151 0.5086 0.092 Uiso 1 1 calc R
H19C H 0.4039 0.3814 0.4731 0.092 Uiso 1 1 calc R
C20 C 0.8382(4) -0.1918(5) 1.0258(3) 0.0586(10) Uani 1 1 d .
C21 C 0.9231(4) -0.1087(7) 1.0984(3) 0.0716(12) Uani 1 1 d .
H21 H 0.9138 -0.0239 1.1379 0.086 Uiso 1 1 calc R
C22 C 0.8897(4) -0.3039(6) 0.9869(4) 0.0698(12) Uani 1 1 d .
H22 H 0.8527 -0.3765 0.9364 0.084 Uiso 1 1 calc R
C23 C 1.0206(5) -0.1763(8) 1.0995(4) 0.0810(15) Uani 1 1 d .
H23 H 1.0924 -0.1447 1.1420 0.097 Uiso 1 1 calc R
C27 C 0.2650(4) -0.0283(5) 0.3617(4) 0.0634(11) Uani 1 1 d .
C28 C 0.0194(3) 0.1402(5) 0.5016(4) 0.0569(9) Uani 1 1 d .
H28A H -0.0230 0.0937 0.5448 0.085 Uiso 1 1 calc R
H28B H 0.0285 0.0687 0.4487 0.085 Uiso 1 1 calc R
H28C H -0.0213 0.2278 0.4658 0.085 Uiso 1 1 calc R
C29 C 0.1128(3) 0.2793(4) 0.6617(3) 0.0517(9) Uani 1 1 d .
H29A H 0.0563 0.3556 0.6316 0.077 Uiso 1 1 calc R
H29B H 0.1826 0.3272 0.7027 0.077 Uiso 1 1 calc R
H29C H 0.0855 0.2138 0.7080 0.077 Uiso 1 1 calc R
C30 C 0.3607(3) 0.0980(4) 0.7857(3) 0.0425(7) Uani 1 1 d .
H30A H 0.3296 0.1979 0.7917 0.051 Uiso 1 1 calc R
H30B H 0.3246 0.0264 0.8222 0.051 Uiso 1 1 calc R
C31 C -0.0153(4) 0.4090(6) 0.2013(3) 0.0689(12) Uani 1 1 d .
H31A H -0.0015 0.3638 0.1389 0.103 Uiso 1 1 calc R
H31B H -0.0214 0.5172 0.1922 0.103 Uiso 1 1 calc R
H31C H -0.0853 0.3696 0.2101 0.103 Uiso 1 1 calc R
C32 C 0.2702(5) -0.1876(6) 0.3896(4) 0.0711(13) Uani 1 1 d .
H32A H 0.1994 -0.2358 0.3513 0.107 Uiso 1 1 calc R
H32B H 0.2824 -0.1981 0.4659 0.107 Uiso 1 1 calc R
H32C H 0.3322 -0.2347 0.3702 0.107 Uiso 1 1 calc R
O1 O 0.4661(2) 0.1360(3) 0.5848(2) 0.0549(6) Uani 1 1 d .
O2 O 0.3739(2) -0.0870(3) 0.6551(2) 0.0487(6) Uani 1 1 d .
H2 H 0.4376 -0.0776 0.6463 0.073 Uiso 1 1 calc R
O3 O 0.1554(2) -0.0651(3) 0.6317(2) 0.0543(6) Uani 1 1 d .
O4 O 0.2217(2) 0.0525(3) 0.4275(2) 0.0525(6) Uani 1 1 d .
O5 O 0.2948(4) 0.0294(4) 0.2923(3) 0.0927(14) Uani 1 1 d .
O6 O 0.0479(3) 0.1323(4) 0.2598(3) 0.0828(10) Uani 1 1 d .
O7 O 0.0774(2) 0.3738(3) 0.2947(2) 0.0547(7) Uani 1 1 d .
O8 O 0.5057(3) -0.4285(3) 0.8951(3) 0.0642(7) Uani 1 1 d U
O9 O 0.6633(2) -0.3054(3) 0.9565(2) 0.0545(5) Uani 1 1 d U
O10 O 1.0036(3) -0.2940(5) 1.0329(3) 0.0855(12) Uani 1 1 d .

loop_
_atom_site_aniso_label
_atom_site_aniso_U_11
_atom_site_aniso_U_22
_atom_site_aniso_U_33
_atom_site_aniso_U_23
_atom_site_aniso_U_13
_atom_site_aniso_U_12
O11 0.099(3) 0.084(3) 0.098(3) -0.013(2) 0.023(2) -0.010(2)
C33 0.073(2) 0.0339(19) 0.070(3) -0.0054(18) 0.004(2) -0.0171(17)
C1 0.0528(17) 0.0375(18) 0.0454(17) 0.0044(14) 0.0201(14) 0.0051(14)
C2 0.0600(18) 0.0263(15) 0.0401(16) 0.0032(13) 0.0212(14) 0.0067(13)
C3 0.0608(19) 0.0318(17) 0.0396(16) 0.0017(13) 0.0227(14) 0.0031(14)
C4 0.0511(17) 0.0368(17) 0.0522(19) 0.0078(15) 0.0231(15) 0.0038(14)
C5 0.0594(19) 0.0302(16) 0.0468(17) 0.0086(14) 0.0235(15) 0.0081(14)
C6 0.064(2) 0.0401(19) 0.0461(18) 0.0104(16) 0.0228(16) 0.0113(16)
C7 0.068(2) 0.057(2) 0.0439(19) 0.0099(18) 0.0217(17) 0.0108(19)
C8 0.0651(19) 0.0268(15) 0.0399(16) -0.0020(13) 0.0208(14) 0.0028(14)
C9 0.067(2) 0.0286(16) 0.0504(19) 0.0006(14) 0.0214(16) 0.0068(15)
C10 0.0540(18) 0.0372(18) 0.0528(19) 0.0086(15) 0.0226(15) 0.0027(14)
C11 0.070(2) 0.0318(18) 0.058(2) 0.0024(15) 0.0204(18) -0.0034(15)
C12 0.063(2) 0.0406(19) 0.0475(19) 0.0065(16) 0.0192(16) 0.0030(16)
C13 0.0625(19) 0.0362(18) 0.0372(17) 0.0029(13) 0.0210(15) 0.0086(14)
C14 0.067(2) 0.0316(17) 0.0329(15) -0.0017(12) 0.0202(15) 0.0038(14)
C15 0.0631(12) 0.0380(11) 0.0448(13) 0.0035(11) 0.0175(11) 0.0009(10)
C16 0.0716(11) 0.0388(10) 0.0494(11) 0.0042(10) 0.0229(10) 0.0028(9)
C17 0.0645(13) 0.0436(12) 0.0484(13) 0.0060(11) 0.0206(11) 0.0082(10)
C18 0.078(2) 0.046(2) 0.0427(19) 0.0101(16) 0.0286(18) 0.0151(18)
C19 0.069(2) 0.048(2) 0.075(3) 0.013(2) 0.032(2) -0.0077(18)
C20 0.075(2) 0.052(2) 0.053(2) 0.0244(19) 0.0258(19) 0.0189(19)
C21 0.080(3) 0.083(3) 0.047(2) 0.023(2) 0.011(2) 0.009(2)
C22 0.078(3) 0.071(3) 0.065(3) 0.026(2) 0.029(2) 0.026(2)
C23 0.075(3) 0.096(4) 0.066(3) 0.038(3) 0.011(2) 0.016(3)
C27 0.091(3) 0.050(2) 0.052(2) 0.0020(18) 0.025(2) 0.017(2)
C28 0.053(2) 0.057(2) 0.060(2) 0.0041(19) 0.0153(17) 0.0029(17)
C29 0.065(2) 0.0426(19) 0.057(2) 0.0070(17) 0.0320(17) 0.0116(16)
C30 0.0633(19) 0.0254(14) 0.0447(17) 0.0011(13) 0.0250(15) 0.0051(13)
C31 0.080(3) 0.080(3) 0.048(2) 0.015(2) 0.021(2) 0.034(2)
C32 0.101(3) 0.054(3) 0.057(2) -0.007(2) 0.022(2) 0.022(2)
O1 0.0599(14) 0.0534(15) 0.0613(15) 0.0057(13) 0.0331(12) 0.0103(12)
O2 0.0665(15) 0.0339(12) 0.0479(13) -0.0012(10) 0.0203(11) 0.0100(11)
O3 0.0655(15) 0.0395(14) 0.0624(16) 0.0107(12) 0.0257(13) 0.0008(11)
O4 0.0726(16) 0.0413(14) 0.0486(13) 0.0039(11) 0.0253(12) 0.0108(12)
O5 0.162(4) 0.064(2) 0.077(2) 0.0174(17) 0.075(3) 0.037(2)
O6 0.108(3) 0.065(2) 0.0621(19) -0.0079(17) 0.0046(18) -0.0012(19)
O7 0.0646(15) 0.0544(16) 0.0477(13) 0.0116(12) 0.0206(12) 0.0185(12)
O8 0.0872(14) 0.0395(10) 0.0708(14) 0.0019(11) 0.0306(12) 0.0008(10)
O9 0.0707(10) 0.0422(10) 0.0530(10) 0.0064(9) 0.0217(9) 0.0104(8)
O10 0.081(2) 0.093(3) 0.087(2) 0.038(2) 0.0307(19) 0.036(2)

loop_
_atom_type_symbol
_atom_type_description
_atom_type_scat_dispersion_real
_atom_type_scat_dispersion_imag
_atom_type_scat_source
C C 0.0181 0.0091 'International Tables Vol C Tables 4.2.6.8 and 6.1.1.4'
H H 0.0000 0.0000 'International Tables Vol C Tables 4.2.6.8 and 6.1.1.4'
O O 0.0492 0.0322 'International Tables Vol C Tables 4.2.6.8 and 6.1.1.4'

loop_
_geom_angle_atom_site_label_1
_geom_angle_atom_site_label_2
_geom_angle_atom_site_label_3
_geom_angle
O1 C1 C10 124.7(3)
O1 C1 C2 118.4(3)
C10 C1 C2 116.9(3)
O2 C2 C1 109.0(3)
O2 C2 C3 108.4(3)
C1 C2 C3 112.1(3)
O2 C2 C30 110.0(3)
C1 C2 C30 109.4(3)
C3 C2 C30 107.9(3)
O3 C3 C2 118.5(3)
O3 C3 C4 121.5(3)
C2 C3 C4 119.9(3)
C28 C4 C29 105.9(3)
C28 C4 C3 109.1(3)
C29 C4 C3 107.9(3)
C28 C4 C5 111.8(3)
C29 C4 C5 110.5(3)
C3 C4 C5 111.5(3)
C6 C5 C10 109.8(3)
C6 C5 C4 113.0(3)
C10 C5 C4 110.9(3)
O4 C6 C7 109.7(3)
O4 C6 C5 106.7(3)
C7 C6 C5 115.5(3)
O6 C7 O7 125.4(4)
O6 C7 C6 124.3(4)
O7 C7 C6 110.0(4)
C9 C8 C14 119.9(3)
C9 C8 C30 119.7(3)
C14 C8 C30 120.4(3)
C8 C9 C11 124.6(3)
C1 C10 C19 112.7(3)
C1 C10 C5 107.8(3)
C19 C10 C5 114.6(3)
C9 C11 C12 113.0(3)
C11 C12 C13 112.5(3)
C14 C13 C12 109.1(3)
C14 C13 C17 108.0(3)
C12 C13 C17 108.4(3)
C14 C13 C18 108.4(3)
C12 C13 C18 111.1(3)
C17 C13 C18 111.8(3)
C15 C14 C8 123.6(3)
C15 C14 C13 118.1(3)
C8 C14 C13 118.2(3)
C14 C15 C16 122.2(4)
O8 C16 O9 117.8(4)
O8 C16 C15 122.9(4)
O9 C16 C15 119.1(3)
O9 C17 C20 104.8(3)
O9 C17 C13 111.3(3)
C20 C17 C13 115.4(3)
C22 C20 C21 107.6(4)
C22 C20 C17 125.6(5)
C21 C20 C17 126.8(4)
C23 C21 C20 105.1(6)
O10 C22 C20 108.8(5)
O10 C23 C21 112.0(5)
O5 C27 O4 121.9(4)
O5 C27 C32 127.4(4)
O4 C27 C32 110.7(4)
C8 C30 C2 113.4(3)
C27 O4 C6 117.9(3)
C7 O7 C31 115.2(4)
C16 O9 C17 116.9(3)
C23 O10 C22 106.4(4)

loop_
_geom_bond_atom_site_label_1
_geom_bond_atom_site_label_2
_geom_bond_distance
O11 C33 1.365(6)
C1 O1 1.218(4)
C1 C10 1.496(5)
C1 C2 1.537(5)
C2 O2 1.405(4)
C2 C3 1.542(5)
C2 C30 1.570(5)
C3 O3 1.188(4)
C3 C4 1.544(5)
C4 C28 1.526(6)
C4 C29 1.533(5)
C4 C5 1.560(4)
C5 C6 1.542(5)
C5 C10 1.554(5)
C6 O4 1.435(4)
C6 C7 1.526(6)
C7 O6 1.178(6)
C7 O7 1.325(5)
C8 C9 1.348(5)
C8 C14 1.476(5)
C8 C30 1.492(5)
C9 C11 1.484(6)
C10 C19 1.533(5)
C11 C12 1.523(5)
C12 C13 1.536(5)
C13 C14 1.527(5)
C13 C17 1.536(5)
C13 C18 1.546(5)
C14 C15 1.338(5)
C15 C16 1.457(5)
C16 O8 1.219(5)
C16 O9 1.340(5)
C17 O9 1.448(5)
C17 C20 1.502(6)
C20 C22 1.374(7)
C20 C21 1.416(7)
C21 C23 1.356(8)
C22 O10 1.374(7)
C23 O10 1.353(8)
C27 O5 1.206(6)
C27 O4 1.361(5)
C27 C32 1.474(7)
C31 O7 1.457(5)

loop_
_geom_hbond_atom_site_label_D
_geom_hbond_atom_site_label_H
_geom_hbond_atom_site_label_A
_geom_hbond_distance_DH
_geom_hbond_distance_HA
_geom_hbond_distance_DA
_geom_hbond_angle_DHA
_geom_hbond_site_symmetry_A
O11 H11 O8 0.84 1.71 2.533(6) 165.4 1_565
O2 H2 O1 0.84 2.15 2.613(4) 114.2 .

loop_
_geom_torsion_atom_site_label_1
_geom_torsion_atom_site_label_2
_geom_torsion_atom_site_label_3
_geom_torsion_atom_site_label_4
_geom_torsion
O1 C1 C2 O2 -17.9(5)
C10 C1 C2 O2 161.8(3)
O1 C1 C2 C3 -138.0(3)
C10 C1 C2 C3 41.8(4)
O1 C1 C2 C30 102.4(4)
C10 C1 C2 C30 -77.9(4)
O2 C2 C3 O3 33.7(4)
C1 C2 C3 O3 154.1(3)
C30 C2 C3 O3 -85.4(4)
O2 C2 C3 C4 -150.1(3)
C1 C2 C3 C4 -29.7(4)
C30 C2 C3 C4 90.8(3)
O3 C3 C4 C28 -23.9(5)
C2 C3 C4 C28 160.0(3)
O3 C3 C4 C29 90.6(4)
C2 C3 C4 C29 -85.5(4)
O3 C3 C4 C5 -147.8(3)
C2 C3 C4 C5 36.1(4)
C28 C4 C5 C6 -50.3(4)
C29 C4 C5 C6 -167.9(3)
C3 C4 C5 C6 72.0(4)
C28 C4 C5 C10 -174.1(3)
C29 C4 C5 C10 68.3(4)
C3 C4 C5 C10 -51.8(4)
C10 C5 C6 O4 83.3(3)
C4 C5 C6 O4 -41.1(4)
C10 C5 C6 C7 -154.5(3)
C4 C5 C6 C7 81.1(4)
O4 C6 C7 O6 -7.6(5)
C5 C6 C7 O6 -128.2(4)
O4 C6 C7 O7 178.0(3)
C5 C6 C7 O7 57.4(4)
C14 C8 C9 C11 -0.3(5)
C30 C8 C9 C11 -178.2(3)
O1 C1 C10 C19 -6.6(6)
C2 C1 C10 C19 173.7(3)
O1 C1 C10 C5 120.9(4)
C2 C1 C10 C5 -58.8(4)
C6 C5 C10 C1 -62.8(4)
C4 C5 C10 C1 62.8(4)
C6 C5 C10 C19 63.6(4)
C4 C5 C10 C19 -170.8(3)
C8 C9 C11 C12 -16.1(5)
C9 C11 C12 C13 44.0(4)
C11 C12 C13 C14 -54.5(4)
C11 C12 C13 C17 -171.8(3)
C11 C12 C13 C18 65.0(4)
C9 C8 C14 C15 172.6(4)
C30 C8 C14 C15 -9.5(5)
C9 C8 C14 C13 -12.2(5)
C30 C8 C14 C13 165.6(3)
C12 C13 C14 C15 -145.6(3)
C17 C13 C14 C15 -28.0(4)
C18 C13 C14 C15 93.3(4)
C12 C13 C14 C8 39.0(4)
C17 C13 C14 C8 156.6(3)
C18 C13 C14 C8 -82.1(4)
C8 C14 C15 C16 169.3(3)
C13 C14 C15 C16 -5.8(5)
C14 C15 C16 O8 -160.3(4)
C14 C15 C16 O9 15.5(6)
C14 C13 C17 O9 54.2(4)
C12 C13 C17 O9 172.3(3)
C18 C13 C17 O9 -65.0(4)
C14 C13 C17 C20 173.5(3)
C12 C13 C17 C20 -68.5(4)
C18 C13 C17 C20 54.3(5)
O9 C17 C20 C22 23.2(5)
C13 C17 C20 C22 -99.6(5)
O9 C17 C20 C21 -157.2(4)
C13 C17 C20 C21 80.0(5)
C22 C20 C21 C23 -0.4(5)
C17 C20 C21 C23 180.0(4)
C21 C20 C22 O10 0.2(5)
C17 C20 C22 O10 179.8(4)
C20 C21 C23 O10 0.5(5)
C9 C8 C30 C2 93.6(4)
C14 C8 C30 C2 -84.3(4)
O2 C2 C30 C8 58.4(4)
C1 C2 C30 C8 -61.4(3)
C3 C2 C30 C8 176.4(3)
O5 C27 O4 C6 5.6(7)
C32 C27 O4 C6 -175.2(4)
C7 C6 O4 C27 76.0(4)
C5 C6 O4 C27 -158.2(4)
O6 C7 O7 C31 0.5(6)
C6 C7 O7 C31 174.8(3)
O8 C16 O9 C17 -170.3(3)
C15 C16 O9 C17 13.7(5)
C20 C17 O9 C16 -174.3(3)
C13 C17 O9 C16 -48.9(4)
C21 C23 O10 C22 -0.4(5)
C20 C22 O10 C23 0.1(5)
